data_7105166
loop_
_publ_author_name
'Saeed, Musabbir A'
'Fronczek, Frank R'
'Huang, Ming-Ju'
'Alamgir Hossain, Md'

_publ_section_title
;
 Unusual bridging of three nitrates with two bridgehead protons in an
 octaprotonated azacryptand.
;
_journal_issue 3
_journal_name_full 'Chemical communications (Cambridge, England)'
_journal_page_first 404
_journal_page_last 406
_journal_paper_doi 10.1039/b923013k
_journal_volume 46
_journal_year 2010
_chemical_formula_moiety 'C30 H56 N8 S3, 8(N O3), H N O3, 6(H2 O)'
_chemical_formula_sum 'C30 H69 N17 O33 S3'
_chemical_formula_weight 1292.20
_chemical_name_systematic
;
?
;
_space_group_IT_number 14
_symmetry_cell_setting monoclinic
_symmetry_space_group_name_Hall '-P 2ybc'
_symmetry_space_group_name_H-M 'P 1 21/c 1'
_atom_sites_solution_hydrogens geom
_atom_sites_solution_primary direct
_atom_sites_solution_secondary difmap
_audit_creation_method SHELXL-97
_cell_angle_alpha 90
_cell_angle_beta 106.553(6)
_cell_angle_gamma 90
_cell_formula_units_Z 4
_cell_length_a 17.394(2)
_cell_length_b 13.713(2)
_cell_length_c 23.772(3)
_cell_measurement_reflns_used 9562
_cell_measurement_temperature 100.0(5)
_cell_measurement_theta_max 25.0
_cell_measurement_theta_min 2.5
_cell_volume 5435.2(12)
_computing_cell_refinement 'HKL Scalepack (Otwinowski & Minor 1997)'
_computing_data_collection 'COLLECT (Nonius, 2000)'
_computing_data_reduction 'HKL Denzo and Scalepack (Otwinowski & Minor 1997)'
_computing_molecular_graphics 'ORTEP-3 for Windows (Farrugia, 1997)'
_computing_publication_material 'SHELXL-97 (Sheldrick, 1997)'
_computing_structure_refinement 'SHELXL-97 (Sheldrick, 1997)'
_computing_structure_solution 'SIR97 (Altomare et al., 1999)'
_diffrn_ambient_temperature 100.0(5)
_diffrn_measured_fraction_theta_full 0.998
_diffrn_measured_fraction_theta_max 0.998
_diffrn_measurement_device_type 'Nonius KappaCCD (with Oxford Cryostream)'
_diffrn_measurement_method '\w and \f scans '
_diffrn_radiation_monochromator graphite
_diffrn_radiation_source 'fine-focus sealed tube'
_diffrn_radiation_type MoK\a
_diffrn_radiation_wavelength 0.71073
_diffrn_reflns_av_R_equivalents 0.040
_diffrn_reflns_av_sigmaI/netI 0.0536
_diffrn_reflns_limit_h_max 20
_diffrn_reflns_limit_h_min -20
_diffrn_reflns_limit_k_max 16
_diffrn_reflns_limit_k_min -15
_diffrn_reflns_limit_l_max 28
_diffrn_reflns_limit_l_min -28
_diffrn_reflns_number 40019
_diffrn_reflns_theta_full 25.0
_diffrn_reflns_theta_max 25.0
_diffrn_reflns_theta_min 2.5
_diffrn_standards_number 0
_exptl_absorpt_coefficient_mu 0.249
_exptl_absorpt_correction_T_max 0.976
_exptl_absorpt_correction_T_min 0.940
_exptl_absorpt_correction_type multi-scan
_exptl_absorpt_process_details 'HKL Scalepack (Otwinowski & Minor 1997)'
_exptl_crystal_colour colorless
_exptl_crystal_density_diffrn 1.579
_exptl_crystal_density_method 'not measured'
_exptl_crystal_description fragment
_exptl_crystal_F_000 2720
_exptl_crystal_size_max 0.25
_exptl_crystal_size_mid 0.12
_exptl_crystal_size_min 0.10
_refine_diff_density_max 1.07
_refine_diff_density_min -0.84
_refine_diff_density_rms 0.108
_refine_ls_extinction_method none
_refine_ls_goodness_of_fit_ref 1.024
_refine_ls_hydrogen_treatment constr
_refine_ls_matrix_type full
_refine_ls_number_parameters 775
_refine_ls_number_reflns 9562
_refine_ls_number_restraints 6
_refine_ls_restrained_S_all 1.025
_refine_ls_R_factor_all 0.128
_refine_ls_R_factor_gt 0.088
_refine_ls_shift/su_max 0.001
_refine_ls_shift/su_mean 0.000
_refine_ls_structure_factor_coef Fsqd
_refine_ls_weighting_details 'calc w=1/[\s^2^(Fo^2^)+(0.1553P)^2^+1.6394P] where P=(Fo^2^+2Fc^2^)/3'
_refine_ls_weighting_scheme calc
_refine_ls_wR_factor_gt 0.243
_refine_ls_wR_factor_ref 0.278
_reflns_number_gt 6444
_reflns_number_total 9562
_reflns_threshold_expression I>2\s(I)
_cod_data_source_file b923013k.txt
_cod_data_source_block THEACRNO3
_cod_depositor_comments
;
The following automatic conversions were performed:
'_symmetry_cell_setting' value 'Monoclinic' changed to 'monoclinic'
according to '/home/saulius/struct/CIF-dictionaries/cif_core.dic'
dictionary named 'cif_core.dic' version 2.4.1 from 2010-06-29.

Automatic conversion script
Id: cif_fix_enum 1527 2010-12-29 10:47:43Z saulius 
;
_cod_original_sg_symbol_H-M 'P 21/c '
_cod_database_code 7105166

loop_
_symmetry_equiv_pos_as_xyz
'x, y, z'
'-x, y+1/2, -z+1/2'
'-x, -y, -z'
'x, -y-1/2, z-1/2'

loop_
_atom_site_label
_atom_site_type_symbol
_atom_site_fract_x
_atom_site_fract_y
_atom_site_fract_z
_atom_site_U_iso_or_equiv
_atom_site_adp_type
_atom_site_occupancy
_atom_site_symmetry_multiplicity
_atom_site_calc_flag
_atom_site_refinement_flags
_atom_site_disorder_assembly
_atom_site_disorder_group
S1 S 0.94629(8) 0.38225(10) 0.52823(6) 0.0328(3) Uani 1 1 d . . .
S2 S 0.90793(8) -0.18680(11) 0.55307(6) 0.0347(4) Uani 1 1 d . . .
S3 S 0.43748(8) 0.14925(10) 0.40071(5) 0.0315(3) Uani 1 1 d . . .
N1 N 0.7438(3) 0.1608(3) 0.6038(2) 0.0383(11) Uani 1 1 d . . .
H1N H 0.7519 0.1618 0.5668 0.046 Uiso 1 1 calc R . .
N2 N 0.8450(3) 0.4045(3) 0.64475(19) 0.0341(11) Uani 1 1 d . . .
H21N H 0.8508 0.4107 0.6843 0.041 Uiso 1 1 calc R . .
H22N H 0.7982 0.4351 0.6247 0.041 Uiso 1 1 calc R . .
N3 N 0.8569(3) 0.3483(3) 0.36909(18) 0.0308(10) Uani 1 1 d . . .
H31N H 0.8089 0.3810 0.3625 0.037 Uiso 1 1 calc R . .
H32N H 0.8671 0.3402 0.3335 0.037 Uiso 1 1 calc R . .
N4 N 0.7539(2) 0.1094(3) 0.37538(18) 0.0267(9) Uani 1 1 d . . .
H4N H 0.7467 0.1205 0.4122 0.032 Uiso 1 1 calc R . .
N5 N 0.8564(3) -0.0708(3) 0.66056(18) 0.0319(10) Uani 1 1 d . . .
H51N H 0.8609 -0.0579 0.6993 0.038 Uiso 1 1 calc R . .
H52N H 0.9031 -0.0510 0.6532 0.038 Uiso 1 1 calc R . .
N6 N 0.8793(3) -0.1194(3) 0.4121(2) 0.0361(11) Uani 1 1 d . . .
H61N H 0.9223 -0.0910 0.4389 0.043 Uiso 1 1 calc R . .
H62N H 0.8905 -0.1215 0.3765 0.043 Uiso 1 1 calc R . .
N7 N 0.5181(3) 0.1704(6) 0.5469(2) 0.0631(19) Uani 1 1 d . . .
H71N H 0.5095 0.1626 0.5831 0.076 Uiso 1 1 calc R . .
H72N H 0.5130 0.1101 0.5292 0.076 Uiso 1 1 calc R . .
N8 N 0.5317(2) 0.1010(3) 0.29770(18) 0.0287(9) Uani 1 1 d . . .
H81N H 0.5249 0.0496 0.3207 0.034 Uiso 1 1 calc R . .
H82N H 0.5315 0.0763 0.2617 0.034 Uiso 1 1 calc R . .
C1 C 0.7622(4) 0.2610(5) 0.6337(3) 0.0507(16) Uani 1 1 d . . .
H1A H 0.7188 0.3073 0.6150 0.061 Uiso 1 1 calc R . .
H1B H 0.7645 0.2551 0.6756 0.061 Uiso 1 1 calc R . .
C2 C 0.8401(4) 0.2990(5) 0.6287(3) 0.0479(15) Uani 1 1 d . . .
H2A H 0.8433 0.2909 0.5880 0.057 Uiso 1 1 calc R . .
H2B H 0.8851 0.2629 0.6554 0.057 Uiso 1 1 calc R . .
C3 C 0.9142(4) 0.4524(5) 0.6304(2) 0.0394(13) Uani 1 1 d . . .
H3A H 0.9634 0.4138 0.6476 0.047 Uiso 1 1 calc R . .
H3B H 0.9224 0.5181 0.6482 0.047 Uiso 1 1 calc R . .
C4 C 0.9010(3) 0.4611(4) 0.5657(2) 0.0347(12) Uani 1 1 d . . .
C5 C 0.8558(3) 0.5259(4) 0.5278(2) 0.0360(13) Uani 1 1 d . . .
H5 H 0.8253 0.5750 0.5398 0.043 Uiso 1 1 calc R . .
C6 C 0.8569(3) 0.5156(4) 0.4701(2) 0.0371(13) Uani 1 1 d . . .
H6 H 0.8281 0.5568 0.4391 0.045 Uiso 1 1 calc R . .
C7 C 0.9037(3) 0.4399(4) 0.4627(2) 0.0307(12) Uani 1 1 d . . .
C8 C 0.9225(3) 0.4097(4) 0.4081(2) 0.0345(13) Uani 1 1 d . . .
H8A H 0.9732 0.3722 0.4186 0.041 Uiso 1 1 calc R . .
H8B H 0.9305 0.4686 0.3864 0.041 Uiso 1 1 calc R . .
C9 C 0.8489(3) 0.2509(4) 0.3941(2) 0.0344(12) Uani 1 1 d . . .
H9A H 0.8407 0.2575 0.4334 0.041 Uiso 1 1 calc R . .
H9B H 0.8977 0.2115 0.3976 0.041 Uiso 1 1 calc R . .
C10 C 0.7768(3) 0.2033(4) 0.3519(2) 0.0307(12) Uani 1 1 d . . .
H10A H 0.7308 0.2488 0.3439 0.037 Uiso 1 1 calc R . .
H10B H 0.7888 0.1902 0.3143 0.037 Uiso 1 1 calc R . .
C11 C 0.8006(3) 0.0919(4) 0.6435(3) 0.0385(13) Uani 1 1 d . . .
H11A H 0.7938 0.0966 0.6834 0.046 Uiso 1 1 calc R . .
H11B H 0.8562 0.1114 0.6460 0.046 Uiso 1 1 calc R . .
C12 C 0.7878(3) -0.0130(4) 0.6228(2) 0.0333(12) Uani 1 1 d . . .
H12A H 0.7362 -0.0378 0.6268 0.040 Uiso 1 1 calc R . .
H12B H 0.7868 -0.0178 0.5810 0.040 Uiso 1 1 calc R . .
C13 C 0.8467(3) -0.1790(4) 0.6504(2) 0.0347(12) Uani 1 1 d . . .
H13A H 0.8951 -0.2128 0.6746 0.042 Uiso 1 1 calc R . .
H13B H 0.8001 -0.2021 0.6628 0.042 Uiso 1 1 calc R . .
C14 C 0.8347(3) -0.2038(4) 0.5880(2) 0.0316(12) Uani 1 1 d . . .
C15 C 0.7650(3) -0.2370(4) 0.5497(2) 0.0356(13) Uani 1 1 d . . .
H15 H 0.7181 -0.2519 0.5609 0.043 Uiso 1 1 calc R . .
C16 C 0.7706(3) -0.2467(4) 0.4915(2) 0.0370(13) Uani 1 1 d . . .
H16 H 0.7275 -0.2683 0.4595 0.044 Uiso 1 1 calc R . .
C17 C 0.8436(3) -0.2221(4) 0.4863(2) 0.0344(13) Uani 1 1 d . . .
C18 C 0.8688(4) -0.2211(4) 0.4314(2) 0.0390(14) Uani 1 1 d . . .
H18A H 0.8279 -0.2551 0.3999 0.047 Uiso 1 1 calc R . .
H18B H 0.9200 -0.2570 0.4381 0.047 Uiso 1 1 calc R . .
C19 C 0.8064(3) -0.0584(4) 0.4062(2) 0.0301(11) Uani 1 1 d . . .
H19A H 0.7969 -0.0491 0.4450 0.036 Uiso 1 1 calc R . .
H19B H 0.7586 -0.0902 0.3797 0.036 Uiso 1 1 calc R . .
C20 C 0.8219(3) 0.0384(4) 0.3812(2) 0.0311(12) Uani 1 1 d . . .
H20A H 0.8718 0.0670 0.4071 0.037 Uiso 1 1 calc R . .
H20B H 0.8300 0.0277 0.3421 0.037 Uiso 1 1 calc R . .
C21 C 0.6581(3) 0.1374(5) 0.5996(2) 0.0438(15) Uani 1 1 d . . .
H21A H 0.6492 0.1447 0.6387 0.053 Uiso 1 1 calc R . .
H21B H 0.6466 0.0688 0.5870 0.053 Uiso 1 1 calc R . .
C22 C 0.6006(3) 0.2058(5) 0.5553(3) 0.0446(15) Uani 1 1 d . . .
H22A H 0.6059 0.2734 0.5706 0.054 Uiso 1 1 calc R . .
H22B H 0.6139 0.2055 0.5175 0.054 Uiso 1 1 calc R . .
C23 C 0.4545(4) 0.2369(7) 0.5104(3) 0.065(2) Uani 1 1 d . . .
H23A H 0.4010 0.2110 0.5092 0.078 Uiso 1 1 calc R . .
H23B H 0.4600 0.3022 0.5289 0.078 Uiso 1 1 calc R . .
C24 C 0.4603(3) 0.2464(5) 0.4489(2) 0.0407(15) Uani 1 1 d . . .
C25 C 0.4835(4) 0.3253(5) 0.4240(3) 0.0490(16) Uani 1 1 d . . .
H25 H 0.4980 0.3857 0.4437 0.059 Uiso 1 1 calc R . .
C26 C 0.4838(3) 0.3086(4) 0.3646(3) 0.0385(13) Uani 1 1 d . . .
H26 H 0.4983 0.3565 0.3406 0.046 Uiso 1 1 calc R . .
C27 C 0.4612(3) 0.2167(4) 0.3466(2) 0.0297(12) Uani 1 1 d . . .
C28 C 0.4624(3) 0.1708(4) 0.2898(2) 0.0297(11) Uani 1 1 d . . .
H28A H 0.4664 0.2225 0.2617 0.036 Uiso 1 1 calc R . .
H28B H 0.4114 0.1353 0.2730 0.036 Uiso 1 1 calc R . .
C29 C 0.6107(3) 0.1475(4) 0.3252(3) 0.0334(12) Uani 1 1 d . . .
H29A H 0.6109 0.1767 0.3633 0.040 Uiso 1 1 calc R . .
H29B H 0.6202 0.2002 0.2995 0.040 Uiso 1 1 calc R . .
C30 C 0.6772(3) 0.0713(4) 0.3347(3) 0.0352(12) Uani 1 1 d . . .
H30A H 0.6608 0.0115 0.3515 0.042 Uiso 1 1 calc R . .
H30B H 0.6859 0.0542 0.2965 0.042 Uiso 1 1 calc R . .
N9 N 0.9194(3) 0.1114(4) 0.5376(2) 0.0492(13) Uani 1 1 d . . .
O1 O 0.8449(3) 0.1069(5) 0.5171(2) 0.0732(16) Uani 1 1 d . . .
O2 O 0.9497(3) 0.1341(5) 0.5883(2) 0.0826(19) Uani 1 1 d . . .
O3 O 0.9634(3) 0.1022(4) 0.50476(19) 0.0626(13) Uani 1 1 d . . .
N10 N 0.6302(4) -0.0037(6) 0.4665(2) 0.0634(18) Uani 1 1 d . . .
O4 O 0.6683(5) 0.0722(6) 0.4669(3) 0.102(2) Uani 1 1 d . . .
O5 O 0.5830(4) -0.0129(4) 0.4980(2) 0.0742(17) Uani 1 1 d . . .
O6 O 0.6372(3) -0.0737(5) 0.4355(2) 0.0780(17) Uani 1 1 d . . .
O7 O 0.6905(3) 0.3593(4) 0.4173(2) 0.0721(15) Uani 1 1 d D . .
N11A N 0.7074(7) 0.3182(8) 0.4665(5) 0.044(2) Uiso 0.50 1 d PD A 1
O8A O 0.7329(7) 0.2362(7) 0.4779(5) 0.068(3) Uani 0.50 1 d PD A 1
O9A O 0.6898(8) 0.3708(11) 0.5068(6) 0.068(4) Uani 0.50 1 d PD A 1
N11B N 0.6933(8) 0.3823(9) 0.4674(5) 0.056(3) Uiso 0.50 1 d PD A 2
O8B O 0.7308(8) 0.3296(14) 0.5081(7) 0.092(6) Uani 0.50 1 d PD A 2
O9B O 0.6643(6) 0.4568(10) 0.4789(4) 0.079(4) Uani 0.50 1 d PD A 2
N12 N 0.9588(3) 0.3392(4) 0.2688(2) 0.0476(13) Uani 1 1 d . . .
O10 O 1.0089(2) 0.3382(3) 0.31685(16) 0.0419(10) Uani 1 1 d . . .
O11 O 0.8883(3) 0.3097(4) 0.26515(18) 0.0640(14) Uani 1 1 d . . .
O12 O 0.9752(3) 0.3648(4) 0.22328(18) 0.0577(13) Uani 1 1 d . . .
N13 N 0.9465(3) 0.4112(4) 0.7857(2) 0.0438(13) Uani 1 1 d . . .
O13 O 0.9865(2) 0.3795(3) 0.75435(16) 0.0421(10) Uani 1 1 d . . .
O14 O 0.8718(2) 0.4266(4) 0.76309(17) 0.0535(12) Uani 1 1 d . . .
O15 O 0.9785(2) 0.4301(4) 0.83890(16) 0.0578(13) Uani 1 1 d . . .
N14 N 0.5032(4) -0.1306(4) 0.3201(2) 0.0534(15) Uani 1 1 d . . .
O16 O 0.4832(3) -0.0645(3) 0.34736(17) 0.0444(10) Uani 1 1 d . . .
O17 O 0.4992(4) -0.2172(3) 0.3360(2) 0.0767(18) Uani 1 1 d . . .
O18 O 0.5291(5) -0.1097(4) 0.2782(3) 0.097(2) Uani 1 1 d . . .
N15 N 0.7078(4) 0.4487(5) 0.2632(2) 0.0589(16) Uani 1 1 d . . .
O19 O 0.7064(3) 0.3607(4) 0.2515(2) 0.0609(13) Uani 1 1 d . . .
O20 O 0.7355(4) 0.4773(5) 0.3167(2) 0.0814(18) Uani 1 1 d . . .
O21 O 0.6877(4) 0.5112(4) 0.2240(2) 0.0811(18) Uani 1 1 d . . .
N16 N 0.5769(6) 0.0780(5) 0.1633(3) 0.077(2) Uani 1 1 d . . .
O22 O 0.5146(4) 0.0600(3) 0.1801(2) 0.0766(18) Uani 1 1 d . . .
O23 O 0.5630(5) 0.0790(4) 0.1069(2) 0.088(2) Uani 1 1 d . . .
O24 O 0.6415(6) 0.0971(8) 0.1974(3) 0.133(3) Uani 1 1 d . . .
N17 N 0.8703(4) -0.0991(4) 0.7955(3) 0.0546(15) Uani 1 1 d . . .
O25 O 0.8758(5) -0.0193(6) 0.7784(3) 0.112(2) Uani 1 1 d . . .
O26 O 0.9032(6) -0.1177(7) 0.8539(4) 0.133(3) Uani 1 1 d . . .
O27 O 0.8319(6) -0.1627(7) 0.7691(4) 0.130(3) Uani 1 1 d . . .
O1W O 0.8810(3) -0.1647(5) 0.29900(19) 0.0687(16) Uani 1 1 d . . .
O2W O 0.3025(5) 0.1498(6) 0.1516(3) 0.104(2) Uani 1 1 d . . .
O3W O 0.3197(4) 0.3145(6) 0.2090(3) 0.100(2) Uani 1 1 d . . .
O4W O 0.2545(4) 0.3510(5) 0.2997(3) 0.0894(19) Uani 1 1 d . . .
O5W O 0.7043(3) 0.5145(4) 0.6005(2) 0.0730(15) Uani 1 1 d . . .
O61W O 0.6161(5) 0.5959(7) 0.4019(4) 0.075(3) Uani 0.638(13) 1 d P A .
O62W O 0.6387(10) 0.5554(10) 0.4773(9) 0.085(7) Uani 0.362(13) 1 d P . .

loop_
_atom_site_aniso_label
_atom_site_aniso_U_11
_atom_site_aniso_U_22
_atom_site_aniso_U_33
_atom_site_aniso_U_23
_atom_site_aniso_U_13
_atom_site_aniso_U_12
S1 0.0305(7) 0.0397(8) 0.0296(7) 0.0004(6) 0.0108(5) 0.0025(6)
S2 0.0267(7) 0.0465(8) 0.0304(7) -0.0017(6) 0.0074(5) 0.0055(6)
S3 0.0278(7) 0.0423(8) 0.0250(6) 0.0043(6) 0.0083(5) 0.0050(6)
N1 0.023(2) 0.037(3) 0.055(3) -0.006(2) 0.011(2) -0.004(2)
N2 0.040(3) 0.037(3) 0.026(2) 0.0004(19) 0.0117(19) -0.007(2)
N3 0.031(2) 0.037(2) 0.024(2) -0.0026(18) 0.0088(18) -0.008(2)
N4 0.023(2) 0.025(2) 0.032(2) 0.0004(18) 0.0076(17) 0.0005(17)
N5 0.023(2) 0.041(3) 0.031(2) -0.005(2) 0.0066(18) 0.0019(19)
N6 0.026(2) 0.046(3) 0.035(2) 0.002(2) 0.0074(19) 0.013(2)
N7 0.022(3) 0.146(6) 0.021(2) 0.013(3) 0.0053(19) 0.002(3)
N8 0.025(2) 0.034(2) 0.029(2) 0.0018(19) 0.0107(18) -0.0016(19)
C1 0.052(4) 0.055(4) 0.049(4) 0.007(3) 0.021(3) 0.006(3)
C2 0.048(4) 0.043(4) 0.050(4) 0.003(3) 0.011(3) -0.007(3)
C3 0.043(3) 0.050(4) 0.028(3) 0.000(3) 0.015(2) -0.006(3)
C4 0.034(3) 0.045(3) 0.027(3) -0.004(2) 0.013(2) -0.004(3)
C5 0.042(3) 0.033(3) 0.038(3) 0.006(2) 0.021(3) 0.010(3)
C6 0.038(3) 0.034(3) 0.038(3) 0.005(2) 0.009(2) 0.000(3)
C7 0.031(3) 0.032(3) 0.030(3) -0.003(2) 0.011(2) -0.012(2)
C8 0.036(3) 0.041(3) 0.030(3) -0.009(2) 0.016(2) -0.017(3)
C9 0.034(3) 0.032(3) 0.035(3) 0.001(2) 0.008(2) -0.005(2)
C10 0.029(3) 0.029(3) 0.034(3) 0.001(2) 0.009(2) -0.005(2)
C11 0.021(3) 0.046(3) 0.046(3) -0.011(3) 0.005(2) -0.001(2)
C12 0.023(3) 0.040(3) 0.037(3) -0.009(2) 0.008(2) -0.002(2)
C13 0.031(3) 0.041(3) 0.031(3) 0.004(2) 0.008(2) 0.003(2)
C14 0.026(3) 0.033(3) 0.035(3) 0.000(2) 0.009(2) 0.007(2)
C15 0.024(3) 0.040(3) 0.040(3) 0.000(2) 0.006(2) 0.007(2)
C16 0.031(3) 0.040(3) 0.034(3) -0.001(2) 0.000(2) 0.010(2)
C17 0.040(3) 0.033(3) 0.028(3) -0.002(2) 0.005(2) 0.013(2)
C18 0.045(3) 0.038(3) 0.035(3) 0.006(2) 0.014(3) 0.020(3)
C19 0.025(3) 0.036(3) 0.031(3) 0.003(2) 0.010(2) 0.008(2)
C20 0.025(3) 0.037(3) 0.033(3) 0.000(2) 0.011(2) 0.005(2)
C21 0.019(3) 0.084(5) 0.028(3) 0.002(3) 0.005(2) -0.002(3)
C22 0.027(3) 0.051(4) 0.052(3) -0.013(3) 0.005(3) 0.002(3)
C23 0.023(3) 0.135(7) 0.035(3) -0.012(4) 0.007(3) 0.017(4)
C24 0.020(3) 0.062(4) 0.035(3) -0.011(3) 0.000(2) 0.012(3)
C25 0.037(3) 0.050(4) 0.056(4) -0.016(3) 0.006(3) 0.008(3)
C26 0.032(3) 0.036(3) 0.048(3) 0.004(3) 0.010(3) 0.006(2)
C27 0.021(3) 0.038(3) 0.028(3) 0.005(2) 0.003(2) 0.005(2)
C28 0.019(2) 0.039(3) 0.028(2) 0.011(2) 0.002(2) 0.000(2)
C29 0.022(3) 0.026(3) 0.050(3) -0.001(2) 0.008(2) 0.001(2)
C30 0.026(3) 0.029(3) 0.049(3) 0.000(3) 0.010(2) -0.001(2)
N9 0.050(3) 0.057(3) 0.037(3) -0.004(2) 0.008(3) 0.004(3)
O1 0.051(3) 0.113(5) 0.054(3) -0.018(3) 0.014(2) -0.019(3)
O2 0.049(3) 0.155(6) 0.040(3) -0.021(3) 0.006(2) 0.028(3)
O3 0.056(3) 0.097(4) 0.039(2) -0.009(2) 0.021(2) -0.006(3)
N10 0.054(4) 0.103(5) 0.036(3) -0.002(3) 0.016(3) 0.034(4)
O4 0.122(6) 0.128(6) 0.072(4) -0.039(4) 0.056(4) -0.016(5)
O5 0.103(4) 0.089(4) 0.047(3) 0.022(3) 0.048(3) 0.053(3)
O6 0.063(3) 0.117(5) 0.064(3) -0.016(3) 0.035(3) 0.022(3)
O7 0.051(3) 0.095(4) 0.068(3) -0.015(3) 0.015(3) -0.001(3)
O8A 0.083(8) 0.061(7) 0.081(7) -0.036(6) 0.056(6) -0.027(6)
O9A 0.059(8) 0.097(11) 0.053(7) -0.022(7) 0.026(7) -0.027(7)
O8B 0.054(8) 0.133(15) 0.076(9) 0.063(10) -0.002(7) -0.018(8)
O9B 0.049(6) 0.130(11) 0.059(6) 0.044(7) 0.018(5) 0.028(7)
N12 0.032(3) 0.079(4) 0.032(3) -0.007(3) 0.009(2) 0.001(3)
O10 0.042(2) 0.049(2) 0.031(2) -0.0078(18) 0.0037(18) 0.0074(19)
O11 0.046(3) 0.110(4) 0.036(2) -0.008(2) 0.013(2) -0.014(3)
O12 0.039(2) 0.105(4) 0.032(2) 0.007(2) 0.0143(19) 0.006(2)
N13 0.028(3) 0.073(4) 0.033(3) 0.012(2) 0.014(2) 0.005(2)
O13 0.037(2) 0.059(3) 0.034(2) 0.0071(19) 0.0162(18) 0.012(2)
O14 0.031(2) 0.099(4) 0.033(2) 0.010(2) 0.0134(18) 0.013(2)
O15 0.035(2) 0.114(4) 0.025(2) 0.009(2) 0.0096(17) 0.013(2)
N14 0.093(5) 0.033(3) 0.047(3) -0.001(2) 0.040(3) -0.007(3)
O16 0.060(3) 0.036(2) 0.044(2) 0.0039(19) 0.026(2) 0.001(2)
O17 0.154(6) 0.026(2) 0.072(3) -0.001(2) 0.069(4) -0.003(3)
O18 0.204(8) 0.043(3) 0.087(4) -0.002(3) 0.109(5) -0.009(4)
N15 0.061(4) 0.068(4) 0.045(3) 0.005(3) 0.011(3) 0.022(3)
O19 0.080(4) 0.047(3) 0.055(3) 0.004(2) 0.018(3) 0.008(2)
O20 0.092(4) 0.103(4) 0.044(3) -0.006(3) 0.011(3) 0.038(4)
O21 0.102(5) 0.064(3) 0.063(3) 0.007(3) 0.000(3) 0.031(3)
N16 0.153(8) 0.044(3) 0.063(4) 0.006(3) 0.078(5) 0.013(4)
O22 0.152(6) 0.043(3) 0.054(3) 0.000(2) 0.061(3) -0.014(3)
O23 0.169(7) 0.058(3) 0.066(3) 0.014(3) 0.079(4) 0.025(4)
O24 0.124(7) 0.215(10) 0.069(5) 0.024(5) 0.042(5) 0.000(7)
N17 0.058(4) 0.027(3) 0.076(4) -0.011(3) 0.015(3) -0.012(3)
O25 0.151(7) 0.106(6) 0.080(4) 0.006(4) 0.037(4) 0.018(5)
O26 0.169(9) 0.132(7) 0.097(6) 0.024(5) 0.035(6) -0.008(6)
O27 0.161(8) 0.136(7) 0.103(6) 0.009(5) 0.054(6) 0.008(7)
O1W 0.031(2) 0.141(5) 0.036(2) 0.012(3) 0.0131(19) -0.004(3)
O2W 0.109(5) 0.118(5) 0.064(4) 0.022(4) -0.010(3) 0.016(4)
O3W 0.076(4) 0.143(6) 0.084(4) 0.047(4) 0.031(3) 0.053(4)
O4W 0.058(4) 0.115(5) 0.089(4) -0.018(4) 0.010(3) 0.002(3)
O5W 0.056(3) 0.079(4) 0.082(4) 0.007(3) 0.016(3) 0.008(3)
O61W 0.060(5) 0.073(6) 0.082(6) -0.013(5) 0.001(4) -0.002(4)
O62W 0.070(11) 0.044(9) 0.139(16) 0.002(9) 0.027(10) 0.007(8)

loop_
_atom_type_symbol
_atom_type_description
_atom_type_scat_dispersion_real
_atom_type_scat_dispersion_imag
_atom_type_scat_source
C C 0.0033 0.0016 'International Tables Vol C Tables 4.2.6.8 and 6.1.1.4'
H H 0.0000 0.0000 'International Tables Vol C Tables 4.2.6.8 and 6.1.1.4'
N N 0.0061 0.0033 'International Tables Vol C Tables 4.2.6.8 and 6.1.1.4'
O O 0.0106 0.0060 'International Tables Vol C Tables 4.2.6.8 and 6.1.1.4'
S S 0.1246 0.1234 'International Tables Vol C Tables 4.2.6.8 and 6.1.1.4'

loop_
_geom_angle_atom_site_label_1
_geom_angle_atom_site_label_2
_geom_angle_atom_site_label_3
_geom_angle
_geom_angle_site_symmetry_1
_geom_angle_site_symmetry_3
_geom_angle_publ_flag
C7 S1 C4 92.1(3) . . ?
C14 S2 C17 91.7(3) . . ?
C27 S3 C24 91.3(3) . . ?
C11 N1 C21 111.9(5) . . ?
C11 N1 C1 105.1(4) . . ?
C21 N1 C1 107.2(5) . . ?
C11 N1 H1N 110.8 . . ?
C21 N1 H1N 110.8 . . ?
C1 N1 H1N 110.8 . . ?
C2 N2 C3 111.0(5) . . ?
C2 N2 H21N 109.4 . . ?
C3 N2 H21N 109.4 . . ?
C2 N2 H22N 109.4 . . ?
C3 N2 H22N 109.4 . . ?
H21N N2 H22N 108.0 . . ?
C9 N3 C8 113.4(4) . . ?
C9 N3 H31N 108.9 . . ?
C8 N3 H31N 108.9 . . ?
C9 N3 H32N 108.9 . . ?
C8 N3 H32N 108.9 . . ?
H31N N3 H32N 107.7 . . ?
C30 N4 C10 109.9(4) . . ?
C30 N4 C20 111.4(4) . . ?
C10 N4 C20 107.7(4) . . ?
C30 N4 H4N 109.3 . . ?
C10 N4 H4N 109.3 . . ?
C20 N4 H4N 109.3 . . ?
C12 N5 C13 113.1(4) . . ?
C12 N5 H51N 109.0 . . ?
C13 N5 H51N 109.0 . . ?
C12 N5 H52N 109.0 . . ?
C13 N5 H52N 109.0 . . ?
H51N N5 H52N 107.8 . . ?
C19 N6 C18 112.1(4) . . ?
C19 N6 H61N 109.2 . . ?
C18 N6 H61N 109.2 . . ?
C19 N6 H62N 109.2 . . ?
C18 N6 H62N 109.2 . . ?
H61N N6 H62N 107.9 . . ?
C22 N7 C23 114.0(6) . . ?
C22 N7 H71N 108.8 . . ?
C23 N7 H71N 108.8 . . ?
C22 N7 H72N 108.8 . . ?
C23 N7 H72N 108.8 . . ?
H71N N7 H72N 107.7 . . ?
C29 N8 C28 112.8(4) . . ?
C29 N8 H81N 109.0 . . ?
C28 N8 H81N 109.0 . . ?
C29 N8 H82N 109.0 . . ?
C28 N8 H82N 109.0 . . ?
H81N N8 H82N 107.8 . . ?
C2 C1 N1 110.6(5) . . ?
C2 C1 H1A 109.5 . . ?
N1 C1 H1A 109.5 . . ?
C2 C1 H1B 109.5 . . ?
N1 C1 H1B 109.5 . . ?
H1A C1 H1B 108.1 . . ?
C1 C2 N2 107.9(5) . . ?
C1 C2 H2A 110.1 . . ?
N2 C2 H2A 110.1 . . ?
C1 C2 H2B 110.1 . . ?
N2 C2 H2B 110.1 . . ?
H2A C2 H2B 108.4 . . ?
N2 C3 C4 111.9(5) . . ?
N2 C3 H3A 109.2 . . ?
C4 C3 H3A 109.2 . . ?
N2 C3 H3B 109.2 . . ?
C4 C3 H3B 109.2 . . ?
H3A C3 H3B 107.9 . . ?
C5 C4 C3 129.0(5) . . ?
C5 C4 S1 109.5(4) . . ?
C3 C4 S1 121.4(4) . . ?
C4 C5 C6 115.1(5) . . ?
C4 C5 H5 122.5 . . ?
C6 C5 H5 122.5 . . ?
C7 C6 C5 112.5(5) . . ?
C7 C6 H6 123.7 . . ?
C5 C6 H6 123.7 . . ?
C6 C7 C8 127.9(5) . . ?
C6 C7 S1 110.7(4) . . ?
C8 C7 S1 121.3(4) . . ?
C7 C8 N3 112.2(4) . . ?
C7 C8 H8A 109.2 . . ?
N3 C8 H8A 109.2 . . ?
C7 C8 H8B 109.2 . . ?
N3 C8 H8B 109.2 . . ?
H8A C8 H8B 107.9 . . ?
N3 C9 C10 106.1(4) . . ?
N3 C9 H9A 110.5 . . ?
C10 C9 H9A 110.5 . . ?
N3 C9 H9B 110.5 . . ?
C10 C9 H9B 110.5 . . ?
H9A C9 H9B 108.7 . . ?
N4 C10 C9 112.4(4) . . ?
N4 C10 H10A 109.1 . . ?
C9 C10 H10A 109.1 . . ?
N4 C10 H10B 109.1 . . ?
C9 C10 H10B 109.1 . . ?
H10A C10 H10B 107.8 . . ?
N1 C11 C12 112.7(4) . . ?
N1 C11 H11A 109.1 . . ?
C12 C11 H11A 109.1 . . ?
N1 C11 H11B 109.1 . . ?
C12 C11 H11B 109.1 . . ?
H11A C11 H11B 107.8 . . ?
N5 C12 C11 106.8(4) . . ?
N5 C12 H12A 110.4 . . ?
C11 C12 H12A 110.4 . . ?
N5 C12 H12B 110.4 . . ?
C11 C12 H12B 110.4 . . ?
H12A C12 H12B 108.6 . . ?
C14 C13 N5 111.4(4) . . ?
C14 C13 H13A 109.3 . . ?
N5 C13 H13A 109.3 . . ?
C14 C13 H13B 109.3 . . ?
N5 C13 H13B 109.3 . . ?
H13A C13 H13B 108.0 . . ?
C15 C14 C13 126.1(5) . . ?
C15 C14 S2 111.2(4) . . ?
C13 C14 S2 122.6(4) . . ?
C14 C15 C16 112.6(5) . . ?
C14 C15 H15 123.7 . . ?
C16 C15 H15 123.7 . . ?
C17 C16 C15 113.1(5) . . ?
C17 C16 H16 123.5 . . ?
C15 C16 H16 123.5 . . ?
C16 C17 C18 126.9(5) . . ?
C16 C17 S2 111.4(4) . . ?
C18 C17 S2 121.7(5) . . ?
C17 C18 N6 111.7(5) . . ?
C17 C18 H18A 109.3 . . ?
N6 C18 H18A 109.3 . . ?
C17 C18 H18B 109.3 . . ?
N6 C18 H18B 109.3 . . ?
H18A C18 H18B 108.0 . . ?
N6 C19 C20 106.7(4) . . ?
N6 C19 H19A 110.4 . . ?
C20 C19 H19A 110.4 . . ?
N6 C19 H19B 110.4 . . ?
C20 C19 H19B 110.4 . . ?
H19A C19 H19B 108.6 . . ?
N4 C20 C19 112.4(4) . . ?
N4 C20 H20A 109.1 . . ?
C19 C20 H20A 109.1 . . ?
N4 C20 H20B 109.1 . . ?
C19 C20 H20B 109.1 . . ?
H20A C20 H20B 107.9 . . ?
N1 C21 C22 110.7(5) . . ?
N1 C21 H21A 109.5 . . ?
C22 C21 H21A 109.5 . . ?
N1 C21 H21B 109.5 . . ?
C22 C21 H21B 109.5 . . ?
H21A C21 H21B 108.1 . . ?
N7 C22 C21 108.0(5) . . ?
N7 C22 H22A 110.1 . . ?
C21 C22 H22A 110.1 . . ?
N7 C22 H22B 110.1 . . ?
C21 C22 H22B 110.1 . . ?
H22A C22 H22B 108.4 . . ?
C24 C23 N7 111.9(5) . . ?
C24 C23 H23A 109.2 . . ?
N7 C23 H23A 109.2 . . ?
C24 C23 H23B 109.2 . . ?
N7 C23 H23B 109.2 . . ?
H23A C23 H23B 107.9 . . ?
C25 C24 C23 127.6(6) . . ?
C25 C24 S3 111.6(5) . . ?
C23 C24 S3 120.9(6) . . ?
C24 C25 C26 113.0(6) . . ?
C24 C25 H25 123.5 . . ?
C26 C25 H25 123.5 . . ?
C27 C26 C25 112.2(6) . . ?
C27 C26 H26 123.9 . . ?
C25 C26 H26 123.9 . . ?
C26 C27 C28 126.9(5) . . ?
C26 C27 S3 111.9(4) . . ?
C28 C27 S3 121.0(4) . . ?
C27 C28 N8 111.8(4) . . ?
C27 C28 H28A 109.3 . . ?
N8 C28 H28A 109.3 . . ?
C27 C28 H28B 109.3 . . ?
N8 C28 H28B 109.3 . . ?
H28A C28 H28B 107.9 . . ?
N8 C29 C30 109.7(4) . . ?
N8 C29 H29A 109.7 . . ?
C30 C29 H29A 109.7 . . ?
N8 C29 H29B 109.7 . . ?
C30 C29 H29B 109.7 . . ?
H29A C29 H29B 108.2 . . ?
N4 C30 C29 110.7(4) . . ?
N4 C30 H30A 109.5 . . ?
C29 C30 H30A 109.5 . . ?
N4 C30 H30B 109.5 . . ?
C29 C30 H30B 109.5 . . ?
H30A C30 H30B 108.1 . . ?
O2 N9 O3 118.7(6) . . ?
O2 N9 O1 120.5(6) . . ?
O3 N9 O1 120.4(5) . . ?
O4 N10 O6 121.1(7) . . ?
O4 N10 O5 121.1(7) . . ?
O6 N10 O5 117.8(8) . . ?
O8A N11A O7 126.7(10) . . ?
O8A N11A O9A 119.9(13) . . ?
O7 N11A O9A 113.2(12) . . ?
O9B N11B O7 122.6(11) . . ?
O9B N11B O8B 118.7(16) . . ?
O7 N11B O8B 118.5(15) . . ?
O10 N12 O12 122.5(5) . . ?
O10 N12 O11 118.4(5) . . ?
O12 N12 O11 119.1(5) . . ?
O13 N13 O15 121.1(5) . . ?
O13 N13 O14 119.0(5) . . ?
O15 N13 O14 119.9(5) . . ?
O16 N14 O18 118.6(5) . . ?
O16 N14 O17 119.6(5) . . ?
O18 N14 O17 121.8(5) . . ?
O19 N15 O21 121.4(6) . . ?
O19 N15 O20 119.8(6) . . ?
O21 N15 O20 118.6(7) . . ?
O24 N16 O22 122.6(7) . . ?
O24 N16 O23 123.7(8) . . ?
O22 N16 O23 113.5(9) . . ?
O27 N17 O25 126.7(8) . . ?
O27 N17 O26 114.6(8) . . ?
O25 N17 O26 118.1(7) . . ?

loop_
_geom_bond_atom_site_label_1
_geom_bond_atom_site_label_2
_geom_bond_distance
_geom_bond_site_symmetry_2
_geom_bond_publ_flag
S1 C7 1.715(5) . ?
S1 C4 1.727(6) . ?
S2 C14 1.723(5) . ?
S2 C17 1.730(5) . ?
S3 C27 1.727(5) . ?
S3 C24 1.728(6) . ?
N1 C11 1.492(7) . ?
N1 C21 1.500(7) . ?
N1 C1 1.538(8) . ?
N1 H1N 0.9300 . ?
N2 C2 1.491(8) . ?
N2 C3 1.494(7) . ?
N2 H21N 0.9200 . ?
N2 H22N 0.9200 . ?
N3 C9 1.484(7) . ?
N3 C8 1.507(6) . ?
N3 H31N 0.9200 . ?
N3 H32N 0.9200 . ?
N4 C30 1.500(7) . ?
N4 C10 1.501(6) . ?
N4 C20 1.507(6) . ?
N4 H4N 0.9300 . ?
N5 C12 1.500(7) . ?
N5 C13 1.505(7) . ?
N5 H51N 0.9200 . ?
N5 H52N 0.9200 . ?
N6 C19 1.493(6) . ?
N6 C18 1.496(8) . ?
N6 H61N 0.9200 . ?
N6 H62N 0.9200 . ?
N7 C22 1.474(8) . ?
N7 C23 1.504(9) . ?
N7 H71N 0.9200 . ?
N7 H72N 0.9200 . ?
N8 C29 1.487(7) . ?
N8 C28 1.509(7) . ?
N8 H81N 0.9200 . ?
N8 H82N 0.9200 . ?
C1 C2 1.487(9) . ?
C1 H1A 0.9900 . ?
C1 H1B 0.9900 . ?
C2 H2A 0.9900 . ?
C2 H2B 0.9900 . ?
C3 C4 1.494(7) . ?
C3 H3A 0.9900 . ?
C3 H3B 0.9900 . ?
C4 C5 1.347(8) . ?
C5 C6 1.385(8) . ?
C5 H5 0.9500 . ?
C6 C7 1.361(8) . ?
C6 H6 0.9500 . ?
C7 C8 1.484(7) . ?
C8 H8A 0.9900 . ?
C8 H8B 0.9900 . ?
C9 C10 1.513(7) . ?
C9 H9A 0.9900 . ?
C9 H9B 0.9900 . ?
C10 H10A 0.9900 . ?
C10 H10B 0.9900 . ?
C11 C12 1.517(8) . ?
C11 H11A 0.9900 . ?
C11 H11B 0.9900 . ?
C12 H12A 0.9900 . ?
C12 H12B 0.9900 . ?
C13 C14 1.478(7) . ?
C13 H13A 0.9900 . ?
C13 H13B 0.9900 . ?
C14 C15 1.369(8) . ?
C15 C16 1.421(8) . ?
C15 H15 0.9500 . ?
C16 C17 1.353(8) . ?
C16 H16 0.9500 . ?
C17 C18 1.491(7) . ?
C18 H18A 0.9900 . ?
C18 H18B 0.9900 . ?
C19 C20 1.510(7) . ?
C19 H19A 0.9900 . ?
C19 H19B 0.9900 . ?
C20 H20A 0.9900 . ?
C20 H20B 0.9900 . ?
C21 C22 1.546(8) . ?
C21 H21A 0.9900 . ?
C21 H21B 0.9900 . ?
C22 H22A 0.9900 . ?
C22 H22B 0.9900 . ?
C23 C24 1.498(8) . ?
C23 H23A 0.9900 . ?
C23 H23B 0.9900 . ?
C24 C25 1.350(9) . ?
C25 C26 1.431(9) . ?
C25 H25 0.9500 . ?
C26 C27 1.353(8) . ?
C26 H26 0.9500 . ?
C27 C28 1.496(7) . ?
C28 H28A 0.9900 . ?
C28 H28B 0.9900 . ?
C29 C30 1.527(7) . ?
C29 H29A 0.9900 . ?
C29 H29B 0.9900 . ?
C30 H30A 0.9900 . ?
C30 H30B 0.9900 . ?
N9 O2 1.211(7) . ?
N9 O3 1.244(7) . ?
N9 O1 1.249(7) . ?
N10 O4 1.232(9) . ?
N10 O6 1.236(8) . ?
N10 O5 1.265(8) . ?
O7 N11B 1.220(12) . ?
O7 N11A 1.256(11) . ?
N11A O8A 1.211(12) . ?
N11A O9A 1.302(13) . ?
N11B O9B 1.204(13) . ?
N11B O8B 1.234(14) . ?
O9B O62W 1.420(19) . ?
N12 O10 1.224(6) . ?
N12 O12 1.244(6) . ?
N12 O11 1.271(7) . ?
N13 O13 1.235(6) . ?
N13 O15 1.255(6) . ?
N13 O14 1.274(6) . ?
N14 O16 1.222(6) . ?
N14 O18 1.237(7) . ?
N14 O17 1.253(7) . ?
N15 O19 1.238(7) . ?
N15 O21 1.242(7) . ?
N15 O20 1.286(7) . ?
N16 O24 1.212(11) . ?
N16 O22 1.282(10) . ?
N16 O23 1.294(8) . ?
N17 O27 1.167(10) . ?
N17 O25 1.180(9) . ?
N17 O26 1.366(10) . ?

loop_
_geom_hbond_atom_site_label_D
_geom_hbond_atom_site_label_H
_geom_hbond_atom_site_label_A
_geom_hbond_distance_DH
_geom_hbond_distance_HA
_geom_hbond_distance_DA
_geom_hbond_angle_DHA
_geom_hbond_site_symmetry_A
N1 H1N O1 0.93 2.38 3.156(7) 140.6 .
N1 H1N O8A 0.93 2.29 3.122(12) 149.4 .
N1 H1N O4 0.93 2.70 3.370(8) 129.5 .
N2 H21N O14 0.92 1.82 2.734(6) 174.6 .
N2 H22N O5W 0.92 1.91 2.811(7) 166.3 .
N3 H31N O20 0.92 1.94 2.763(7) 147.9 .
N3 H32N O11 0.92 1.81 2.731(6) 173.5 .
N4 H4N O1 0.93 2.60 3.290(6) 131.6 .
N4 H4N O4 0.93 2.24 3.010(8) 140.0 .
N4 H4N O8A 0.93 2.29 3.099(10) 145.5 .
N5 H51N O25 0.92 1.90 2.814(8) 174.2 .
N5 H52N O15 0.92 2.03 2.868(6) 150.7 2_746
N6 H61N O3 0.92 2.06 2.893(7) 149.5 3_756
N7 H71N O16 0.92 2.11 2.908(6) 144.9 3_656
N7 H71N O17 0.92 2.11 2.955(7) 152.2 3_656
N7 H72N O5 0.92 2.09 2.798(10) 132.7 3_656
N7 H72N O5 0.92 2.32 3.113(9) 143.8 .
N8 H81N O16 0.92 1.91 2.797(6) 162.0 .
N8 H82N O22 0.92 1.89 2.783(6) 163.2 .

loop_
_geom_torsion_atom_site_label_1
_geom_torsion_atom_site_label_2
_geom_torsion_atom_site_label_3
_geom_torsion_atom_site_label_4
_geom_torsion
_geom_torsion_site_symmetry_1
_geom_torsion_site_symmetry_2
_geom_torsion_site_symmetry_3
_geom_torsion_site_symmetry_4
_geom_torsion_publ_flag
C11 N1 C1 C2 72.4(6) . . . . ?
C21 N1 C1 C2 -168.4(5) . . . . ?
N1 C1 C2 N2 166.3(5) . . . . ?
C3 N2 C2 C1 -169.6(5) . . . . ?
C2 N2 C3 C4 69.7(6) . . . . ?
N2 C3 C4 C5 78.1(8) . . . . ?
N2 C3 C4 S1 -101.9(5) . . . . ?
C7 S1 C4 C5 0.7(5) . . . . ?
C7 S1 C4 C3 -179.3(5) . . . . ?
C3 C4 C5 C6 179.1(6) . . . . ?
S1 C4 C5 C6 -0.9(7) . . . . ?
C4 C5 C6 C7 0.7(8) . . . . ?
C5 C6 C7 C8 -176.8(5) . . . . ?
C5 C6 C7 S1 -0.1(6) . . . . ?
C4 S1 C7 C6 -0.3(4) . . . . ?
C4 S1 C7 C8 176.7(4) . . . . ?
C6 C7 C8 N3 -81.9(7) . . . . ?
S1 C7 C8 N3 101.7(5) . . . . ?
C9 N3 C8 C7 -68.0(6) . . . . ?
C8 N3 C9 C10 175.5(4) . . . . ?
C30 N4 C10 C9 174.0(4) . . . . ?
C20 N4 C10 C9 -64.5(5) . . . . ?
N3 C9 C10 N4 -172.0(4) . . . . ?
C21 N1 C11 C12 60.7(6) . . . . ?
C1 N1 C11 C12 176.6(5) . . . . ?
C13 N5 C12 C11 172.7(4) . . . . ?
N1 C11 C12 N5 171.0(4) . . . . ?
C12 N5 C13 C14 55.6(6) . . . . ?
N5 C13 C14 C15 -109.9(6) . . . . ?
N5 C13 C14 S2 66.2(6) . . . . ?
C17 S2 C14 C15 1.2(4) . . . . ?
C17 S2 C14 C13 -175.4(5) . . . . ?
C13 C14 C15 C16 175.2(5) . . . . ?
S2 C14 C15 C16 -1.3(6) . . . . ?
C14 C15 C16 C17 0.6(7) . . . . ?
C15 C16 C17 C18 -178.0(5) . . . . ?
C15 C16 C17 S2 0.3(6) . . . . ?
C14 S2 C17 C16 -0.9(4) . . . . ?
C14 S2 C17 C18 177.6(5) . . . . ?
C16 C17 C18 N6 108.7(7) . . . . ?
S2 C17 C18 N6 -69.5(6) . . . . ?
C19 N6 C18 C17 -54.0(6) . . . . ?
C18 N6 C19 C20 -174.8(4) . . . . ?
C30 N4 C20 C19 -61.0(5) . . . . ?
C10 N4 C20 C19 178.4(4) . . . . ?
N6 C19 C20 N4 -177.5(4) . . . . ?
C11 N1 C21 C22 -176.5(5) . . . . ?
C1 N1 C21 C22 68.8(6) . . . . ?
C23 N7 C22 C21 173.0(5) . . . . ?
N1 C21 C22 N7 172.0(5) . . . . ?
C22 N7 C23 C24 63.3(8) . . . . ?
N7 C23 C24 C25 -109.9(8) . . . . ?
N7 C23 C24 S3 69.2(7) . . . . ?
C27 S3 C24 C25 0.8(5) . . . . ?
C27 S3 C24 C23 -178.4(5) . . . . ?
C23 C24 C25 C26 178.7(5) . . . . ?
S3 C24 C25 C26 -0.4(7) . . . . ?
C24 C25 C26 C27 -0.3(7) . . . . ?
C25 C26 C27 C28 -173.5(5) . . . . ?
C25 C26 C27 S3 0.9(6) . . . . ?
C24 S3 C27 C26 -1.0(4) . . . . ?
C24 S3 C27 C28 173.8(4) . . . . ?
C26 C27 C28 N8 103.9(6) . . . . ?
S3 C27 C28 N8 -70.0(5) . . . . ?
C29 N8 C28 C27 -56.4(6) . . . . ?
C28 N8 C29 C30 177.0(4) . . . . ?
C10 N4 C30 C29 -56.0(6) . . . . ?
C20 N4 C30 C29 -175.2(4) . . . . ?
N8 C29 C30 N4 -165.9(4) . . . . ?
